data_7200196
loop_
_publ_author_name
'Ramana, C. V.'
'Chatterjee, Soumitra'
'Durugkar, Kulbhushan A.'
'Gonnade, Rajesh G.'

_publ_section_title
;
 &#x201C;Click&#x201D; synthesis of isomeric compounds for assessing
 the efficiency of the bifurcated Br&#x22EF;NO2 synthon
;
_journal_issue 1
_journal_name_full CrystEngComm
_journal_page_first 143
_journal_paper_doi 10.1039/b809985e
_journal_volume 11
_journal_year 2009
_chemical_formula_moiety 'C14 H9 Br N4 O2'
_chemical_formula_sum 'C14 H9 Br N4 O2'
_chemical_formula_weight 345.16
_chemical_name_systematic
;
?
;
_space_group_IT_number 14
_symmetry_cell_setting monoclinic
_symmetry_space_group_name_Hall '-P 2ybc'
_symmetry_space_group_name_H-M 'P 1 21/c 1'
_atom_sites_solution_hydrogens geom
_atom_sites_solution_primary direct
_atom_sites_solution_secondary difmap
_audit_creation_method SHELXL-97
_cell_angle_alpha 90.00
_cell_angle_beta 102.427(3)
_cell_angle_gamma 90.00
_cell_formula_units_Z 4
_cell_length_a 5.4468(9)
_cell_length_b 20.778(3)
_cell_length_c 12.482(2)
_cell_measurement_reflns_used 2192
_cell_measurement_temperature 297(2)
_cell_measurement_theta_max 23.75
_cell_measurement_theta_min 2.57
_cell_volume 1379.5(4)
_computing_cell_refinement 'BRUKER SAINT'
_computing_data_collection 'BRUKER SMART'
_computing_data_reduction 'BRUKER SAINT'
_computing_molecular_graphics SHELXTL
_computing_publication_material SHELXTL
_computing_structure_refinement 'SHELXL-97 (Sheldrick, 1997)'
_computing_structure_solution 'SHELXS-97 (Sheldrick, 1990)'
_diffrn_ambient_temperature 297(2)
_diffrn_measured_fraction_theta_full 0.996
_diffrn_measured_fraction_theta_max 0.996
_diffrn_measurement_device 'Bruker Smart APEX'
_diffrn_measurement_device_type 'CCD Area Detector'
_diffrn_measurement_method 'Phi and Omega Scan'
_diffrn_radiation_monochromator graphite
_diffrn_radiation_source 'fine-focus sealed tube'
_diffrn_radiation_type MoK\a
_diffrn_radiation_wavelength 0.71073
_diffrn_reflns_av_R_equivalents 0.0221
_diffrn_reflns_av_sigmaI/netI 0.0249
_diffrn_reflns_limit_h_max 6
_diffrn_reflns_limit_h_min -6
_diffrn_reflns_limit_k_max 24
_diffrn_reflns_limit_k_min -22
_diffrn_reflns_limit_l_max 14
_diffrn_reflns_limit_l_min -9
_diffrn_reflns_number 6843
_diffrn_reflns_theta_full 25.00
_diffrn_reflns_theta_max 24.98
_diffrn_reflns_theta_min 1.94
_exptl_absorpt_coefficient_mu 2.989
_exptl_absorpt_correction_T_max 0.5862
_exptl_absorpt_correction_T_min 0.2357
_exptl_absorpt_correction_type multi-scan
_exptl_absorpt_process_details 'BRUKER'S SADABS'
_exptl_crystal_colour ORANGE
_exptl_crystal_density_diffrn 1.662
_exptl_crystal_density_method 'not measured'
_exptl_crystal_description NEEDLE
_exptl_crystal_F_000 688
_exptl_crystal_size_max 0.68
_exptl_crystal_size_mid 0.25
_exptl_crystal_size_min 0.20
_refine_diff_density_max 0.657
_refine_diff_density_min -0.506
_refine_diff_density_rms 0.052
_refine_ls_extinction_method none
_refine_ls_goodness_of_fit_ref 1.045
_refine_ls_hydrogen_treatment refall
_refine_ls_matrix_type full
_refine_ls_number_parameters 226
_refine_ls_number_reflns 2427
_refine_ls_number_restraints 0
_refine_ls_restrained_S_all 1.045
_refine_ls_R_factor_all 0.0503
_refine_ls_R_factor_gt 0.0361
_refine_ls_shift/su_max 0.001
_refine_ls_shift/su_mean 0.000
_refine_ls_structure_factor_coef Fsqd
_refine_ls_weighting_details 'calc w=1/[\s^2^(Fo^2^)+(0.0368P)^2^+0.9060P] where P=(Fo^2^+2Fc^2^)/3'
_refine_ls_weighting_scheme calc
_refine_ls_wR_factor_gt 0.0823
_refine_ls_wR_factor_ref 0.0889
_reflns_number_gt 1896
_reflns_number_total 2427
_reflns_threshold_expression >2sigma(I)
_cod_data_source_file b809985e.txt
_cod_data_source_block 11
_cod_depositor_comments
;
The following automatic conversions were performed:
'_symmetry_cell_setting' value 'MONOCLINIC' changed to 'monoclinic'
according to '/home/saulius/struct/CIF-dictionaries/cif_core.dic'
dictionary named 'cif_core.dic' version 2.4.1 from
2010-06-29.

'_exptl_absorpt_correction_type' value 'MULTI-SCAN' changed
to 'multi-scan' according to
'/home/saulius/struct/CIF-dictionaries/cif_core.dic' dictionary named
'cif_core.dic' version 2.4.1 from
2010-06-29.

'_refine_ls_hydrogen_treatment' value 'REFALL' changed to
'refall' according to '/home/saulius/struct/CIF-dictionaries/cif_core.dic'
dictionary named 'cif_core.dic' version 2.4.1 from 2010-06-29.

Automatic conversion script
Id: cif_fix_enum 1527 2010-12-29 10:47:43Z saulius 
;
_cod_original_cell_volume 1379.6(4)
_cod_original_sg_symbol_H-M 'P 21/c'
_cod_database_code 7200196

loop_
_symmetry_equiv_pos_as_xyz
'x, y, z'
'-x, y+1/2, -z+1/2'
'-x, -y, -z'
'x, -y-1/2, z-1/2'

loop_
_atom_site_label
_atom_site_type_symbol
_atom_site_fract_x
_atom_site_fract_y
_atom_site_fract_z
_atom_site_U_iso_or_equiv
_atom_site_adp_type
_atom_site_occupancy
_atom_site_symmetry_multiplicity
_atom_site_calc_flag
_atom_site_refinement_flags
_atom_site_disorder_assembly
_atom_site_disorder_group
Br1 Br 0.09857(8) 0.460922(19) 0.89370(3) 0.07820(18) Uani 1 1 d . . .
O1 O 0.2517(5) 0.24496(15) 0.2699(2) 0.0882(9) Uani 1 1 d . . .
O2 O 0.4529(5) 0.23384(14) 0.1406(2) 0.0833(8) Uani 1 1 d . . .
N1 N 0.0340(4) 0.36601(12) 0.24565(18) 0.0468(6) Uani 1 1 d . . .
N2 N 0.2754(5) 0.38603(15) 0.2731(2) 0.0631(8) Uani 1 1 d . . .
N3 N 0.3146(5) 0.40533(15) 0.3749(2) 0.0615(7) Uani 1 1 d . . .
N4 N 0.2784(5) 0.25457(13) 0.1766(2) 0.0579(7) Uani 1 1 d . . .
C1 C -0.0786(6) 0.37326(15) 0.3307(2) 0.0444(7) Uani 1 1 d . . .
C2 C 0.1012(5) 0.39805(14) 0.4135(2) 0.0441(7) Uani 1 1 d . . .
C3 C 0.0951(5) 0.41362(14) 0.5281(2) 0.0448(7) Uani 1 1 d . . .
C4 C 0.2834(7) 0.45110(15) 0.5900(3) 0.0526(8) Uani 1 1 d . . .
C5 C 0.2856(7) 0.46510(15) 0.6988(3) 0.0558(8) Uani 1 1 d . . .
C6 C 0.0962(6) 0.44130(14) 0.7446(2) 0.0510(7) Uani 1 1 d . . .
C7 C -0.0926(7) 0.40371(17) 0.6852(3) 0.0575(8) Uani 1 1 d . . .
C8 C -0.0930(6) 0.39040(17) 0.5770(3) 0.0537(8) Uani 1 1 d . . .
C9 C -0.0557(5) 0.33853(14) 0.1399(2) 0.0450(7) Uani 1 1 d . . .
C10 C -0.2678(6) 0.36273(16) 0.0705(3) 0.0540(8) Uani 1 1 d . . .
C11 C -0.3401(7) 0.33877(18) -0.0347(3) 0.0622(9) Uani 1 1 d . . .
C12 C -0.1981(7) 0.29362(18) -0.0729(3) 0.0640(9) Uani 1 1 d . . .
C13 C 0.0114(7) 0.26863(17) -0.0047(3) 0.0564(8) Uani 1 1 d . . .
C14 C 0.0771(5) 0.28958(14) 0.1022(2) 0.0459(7) Uani 1 1 d . . .
H1 H -0.233(6) 0.3620(13) 0.325(2) 0.038(7) Uiso 1 1 d . . .
H4 H 0.404(6) 0.4664(14) 0.560(3) 0.053(9) Uiso 1 1 d . . .
H5 H 0.414(7) 0.4931(18) 0.740(3) 0.075(11) Uiso 1 1 d . . .
H7 H -0.228(7) 0.3862(18) 0.718(3) 0.083(11) Uiso 1 1 d . . .
H8 H -0.214(6) 0.3651(16) 0.541(3) 0.061(10) Uiso 1 1 d . . .
H10 H -0.347(6) 0.3939(15) 0.095(2) 0.049(9) Uiso 1 1 d . . .
H11 H -0.483(7) 0.3549(17) -0.077(3) 0.075(11) Uiso 1 1 d . . .
H12 H -0.245(7) 0.2801(17) -0.147(3) 0.080(11) Uiso 1 1 d . . .
H13 H 0.109(6) 0.2364(16) -0.027(3) 0.058(9) Uiso 1 1 d . . .

loop_
_atom_site_aniso_label
_atom_site_aniso_U_11
_atom_site_aniso_U_22
_atom_site_aniso_U_33
_atom_site_aniso_U_23
_atom_site_aniso_U_13
_atom_site_aniso_U_12
Br1 0.1102(4) 0.0781(3) 0.0546(2) -0.01816(17) 0.0359(2) -0.0037(2)
O1 0.0905(19) 0.121(2) 0.0513(15) 0.0271(14) 0.0114(13) 0.0327(17)
O2 0.0668(16) 0.102(2) 0.0842(18) 0.0074(15) 0.0231(14) 0.0283(15)
N1 0.0380(13) 0.0619(16) 0.0410(13) -0.0051(11) 0.0095(10) -0.0064(11)
N2 0.0431(15) 0.100(2) 0.0488(15) -0.0197(14) 0.0155(11) -0.0188(14)
N3 0.0468(15) 0.094(2) 0.0459(14) -0.0185(14) 0.0140(12) -0.0165(14)
N4 0.0549(17) 0.0620(17) 0.0544(17) 0.0028(13) 0.0061(13) 0.0047(14)
C1 0.0334(16) 0.0532(18) 0.0480(16) 0.0003(13) 0.0120(13) 0.0000(14)
C2 0.0392(16) 0.0501(17) 0.0443(16) -0.0014(13) 0.0116(13) 0.0006(13)
C3 0.0457(17) 0.0453(16) 0.0453(16) -0.0016(13) 0.0139(13) 0.0059(13)
C4 0.055(2) 0.0550(19) 0.0518(18) -0.0048(14) 0.0204(16) -0.0097(16)
C5 0.066(2) 0.0532(18) 0.0492(18) -0.0125(15) 0.0143(16) -0.0072(17)
C6 0.064(2) 0.0475(17) 0.0460(16) -0.0043(13) 0.0209(15) 0.0089(15)
C7 0.059(2) 0.065(2) 0.0542(19) -0.0026(16) 0.0259(16) -0.0006(17)
C8 0.0475(19) 0.064(2) 0.0505(18) -0.0076(15) 0.0137(15) -0.0063(16)
C9 0.0425(16) 0.0527(18) 0.0388(15) -0.0009(13) 0.0067(12) -0.0076(14)
C10 0.053(2) 0.052(2) 0.0554(19) 0.0001(15) 0.0065(15) 0.0029(16)
C11 0.057(2) 0.065(2) 0.054(2) 0.0074(17) -0.0095(17) -0.0036(18)
C12 0.078(2) 0.066(2) 0.0418(18) -0.0013(16) -0.0009(17) -0.0072(19)
C13 0.066(2) 0.055(2) 0.0483(18) -0.0056(15) 0.0123(16) -0.0039(17)
C14 0.0425(16) 0.0505(17) 0.0432(15) 0.0017(13) 0.0060(12) -0.0056(14)

loop_
_atom_type_symbol
_atom_type_description
_atom_type_scat_dispersion_real
_atom_type_scat_dispersion_imag
_atom_type_scat_source
C C 0.0033 0.0016 'International Tables Vol C Tables 4.2.6.8 and 6.1.1.4'
H H 0.0000 0.0000 'International Tables Vol C Tables 4.2.6.8 and 6.1.1.4'
N N 0.0061 0.0033 'International Tables Vol C Tables 4.2.6.8 and 6.1.1.4'
O O 0.0106 0.0060 'International Tables Vol C Tables 4.2.6.8 and 6.1.1.4'
Br Br -0.2901 2.4595 'International Tables Vol C Tables 4.2.6.8 and 6.1.1.4'

loop_
_geom_angle_atom_site_label_1
_geom_angle_atom_site_label_2
_geom_angle_atom_site_label_3
_geom_angle
_geom_angle_site_symmetry_1
_geom_angle_site_symmetry_3
_geom_angle_publ_flag
C1 N1 N2 110.5(2) . . ?
C1 N1 C9 130.8(3) . . ?
N2 N1 C9 118.6(2) . . ?
N3 N2 N1 106.7(2) . . ?
N2 N3 C2 109.7(2) . . ?
O2 N4 O1 124.0(3) . . ?
O2 N4 C14 118.6(3) . . ?
O1 N4 C14 117.3(3) . . ?
N1 C1 C2 105.4(3) . . ?
N3 C2 C1 107.7(3) . . ?
N3 C2 C3 121.2(2) . . ?
C1 C2 C3 131.0(3) . . ?
C4 C3 C8 118.6(3) . . ?
C4 C3 C2 119.8(3) . . ?
C8 C3 C2 121.6(3) . . ?
C3 C4 C5 120.9(3) . . ?
C6 C5 C4 118.9(3) . . ?
C5 C6 C7 121.5(3) . . ?
C5 C6 Br1 118.8(2) . . ?
C7 C6 Br1 119.7(2) . . ?
C6 C7 C8 119.0(3) . . ?
C7 C8 C3 121.0(3) . . ?
C10 C9 C14 118.7(3) . . ?
C10 C9 N1 120.6(3) . . ?
C14 C9 N1 120.5(2) . . ?
C11 C10 C9 119.7(3) . . ?
C12 C11 C10 120.8(3) . . ?
C11 C12 C13 120.2(3) . . ?
C12 C13 C14 119.3(3) . . ?
C13 C14 C9 121.0(3) . . ?
C13 C14 N4 117.4(3) . . ?
C9 C14 N4 121.4(2) . . ?

loop_
_geom_bond_atom_site_label_1
_geom_bond_atom_site_label_2
_geom_bond_distance
_geom_bond_site_symmetry_2
_geom_bond_publ_flag
Br1 C6 1.903(3) . ?
O1 N4 1.220(3) . ?
O2 N4 1.215(3) . ?
N1 C1 1.344(4) . ?
N1 N2 1.351(3) . ?
N1 C9 1.425(3) . ?
N2 N3 1.306(3) . ?
N3 C2 1.359(4) . ?
N4 C14 1.469(4) . ?
C1 C2 1.362(4) . ?
C2 C3 1.475(4) . ?
C3 C4 1.383(4) . ?
C3 C8 1.387(4) . ?
C4 C5 1.386(4) . ?
C5 C6 1.374(5) . ?
C6 C7 1.374(5) . ?
C7 C8 1.378(4) . ?
C9 C10 1.381(4) . ?
C9 C14 1.387(4) . ?
C10 C11 1.380(5) . ?
C11 C12 1.365(5) . ?
C12 C13 1.370(5) . ?
C13 C14 1.376(4) . ?

loop_
_geom_hbond_atom_site_label_D
_geom_hbond_atom_site_label_H
_geom_hbond_atom_site_label_A
_geom_hbond_distance_DH
_geom_hbond_distance_HA
_geom_hbond_distance_DA
_geom_hbond_angle_DHA
_geom_hbond_site_symmetry_A
C1 H1 N2 0.86(3) 2.66(3) 3.447(4) 152(2) 1_455

loop_
_geom_torsion_atom_site_label_1
_geom_torsion_atom_site_label_2
_geom_torsion_atom_site_label_3
_geom_torsion_atom_site_label_4
_geom_torsion
_geom_torsion_site_symmetry_1
_geom_torsion_site_symmetry_2
_geom_torsion_site_symmetry_3
_geom_torsion_site_symmetry_4
_geom_torsion_publ_flag
C1 N1 N2 N3 0.4(4) . . . . ?
C9 N1 N2 N3 -176.2(3) . . . . ?
N1 N2 N3 C2 -0.1(4) . . . . ?
N2 N1 C1 C2 -0.6(3) . . . . ?
C9 N1 C1 C2 175.5(3) . . . . ?
N2 N3 C2 C1 -0.3(4) . . . . ?
N2 N3 C2 C3 177.4(3) . . . . ?
N1 C1 C2 N3 0.5(3) . . . . ?
N1 C1 C2 C3 -176.9(3) . . . . ?
N3 C2 C3 C4 16.8(4) . . . . ?
C1 C2 C3 C4 -166.1(3) . . . . ?
N3 C2 C3 C8 -161.8(3) . . . . ?
C1 C2 C3 C8 15.2(5) . . . . ?
C8 C3 C4 C5 0.3(5) . . . . ?
C2 C3 C4 C5 -178.4(3) . . . . ?
C3 C4 C5 C6 -0.3(5) . . . . ?
C4 C5 C6 C7 0.6(5) . . . . ?
C4 C5 C6 Br1 -179.7(2) . . . . ?
C5 C6 C7 C8 -0.9(5) . . . . ?
Br1 C6 C7 C8 179.4(2) . . . . ?
C6 C7 C8 C3 0.8(5) . . . . ?
C4 C3 C8 C7 -0.6(5) . . . . ?
C2 C3 C8 C7 178.1(3) . . . . ?
C1 N1 C9 C10 58.6(4) . . . . ?
N2 N1 C9 C10 -125.6(3) . . . . ?
C1 N1 C9 C14 -125.4(3) . . . . ?
N2 N1 C9 C14 50.4(4) . . . . ?
C14 C9 C10 C11 -1.2(5) . . . . ?
N1 C9 C10 C11 174.9(3) . . . . ?
C9 C10 C11 C12 -3.2(5) . . . . ?
C10 C11 C12 C13 3.9(6) . . . . ?
C11 C12 C13 C14 -0.1(5) . . . . ?
C12 C13 C14 C9 -4.3(5) . . . . ?
C12 C13 C14 N4 170.7(3) . . . . ?
C10 C9 C14 C13 4.9(4) . . . . ?
N1 C9 C14 C13 -171.2(3) . . . . ?
C10 C9 C14 N4 -169.9(3) . . . . ?
N1 C9 C14 N4 14.0(4) . . . . ?
O2 N4 C14 C13 36.0(4) . . . . ?
O1 N4 C14 C13 -139.9(3) . . . . ?
O2 N4 C14 C9 -149.0(3) . . . . ?
O1 N4 C14 C9 35.1(4) . . . . ?
